data_8100681
loop_
_publ_author_name
'Santana, Anderson M. '
'de Godoy Netto, Adelino V.'
'de Almeida, Eduardo T. '
'Mauro, Antonio E. '
'Santos, Mirian Paula'
'Santos, R. H. A.'

_publ_section_title
;
Crystal structure of azido-(N,N-dimethylbenzylamine-C^2^[1,3-bis
(diphenylphosphino)propane-P,P^'^)]palladium(II), 
{Pd(C~6~H~4~CH~2~NMe~2~-C^2^)(N~3~)
[(C~6~H~5~)~2~P(CH~2~)~3~P(C~6~H~5~)~2~-P,P']}
;
_journal_issue 3
_journal_name_full 'Zeitschrift f\"ur Kristallographie - New Crystal Structures'
_journal_page_first 366
_journal_page_last 368
_journal_volume 217
_journal_year 2002
_chemical_formula_moiety 'C36 H38 N4 P2 Pd1'
_chemical_formula_structural '[Pd(C6 H4 CH2 NMe2 -C^2^)(N3)[(C6 H5)2 P(CH2)3 P(C6 H5)2 -P,P]]'
_chemical_formula_sum 'C36 H38 N4 P2 Pd'
_chemical_formula_weight 695.04
_space_group_IT_number 14
_symmetry_cell_setting monoclinic
_symmetry_space_group_name_Hall '-P 2ybc'
_symmetry_space_group_name_H-M 'P 1 21/c 1'
_cell_angle_alpha 90
_cell_angle_beta 94.650(4)
_cell_angle_gamma 90
_cell_formula_units_Z 4
_cell_length_a 9.7373(4)
_cell_length_b 15.9093(10)
_cell_length_c 21.6901(10)
_cell_measurement_temperature 293(2)
_cell_measurement_wavelength 0.71073
_cell_volume 3349.0(3)
_diffrn_ambient_temperature 293(2)
_exptl_crystal_density_diffrn 1.378
_cod_original_sg_symbol_H-M 'P 21/c'
_cod_database_code 8100681

loop_
_symmetry_equiv_pos_as_xyz
'x, y, z'
'-x, y+1/2, -z+1/2'
'-x, -y, -z'
'x, -y-1/2, z-1/2'

loop_
_atom_site_label
_atom_site_type_symbol
_atom_site_fract_x
_atom_site_fract_y
_atom_site_fract_z
_atom_site_U_iso_or_equiv
_atom_site_adp_type
_atom_site_occupancy
_atom_site_symmetry_multiplicity
_atom_site_calc_flag
_atom_site_refinement_flags
_atom_site_disorder_assembly
_atom_site_disorder_group
Pd Pd 0.29258(2) 0.262473(15) 0.688974(10) 0.03314(10) Uani 1 4 d . . .
P1 P 0.30672(8) 0.36115(5) 0.76962(3) 0.03311(18) Uani 1 4 d . . .
P2 P 0.10682(8) 0.19484(5) 0.71794(4) 0.03467(18) Uani 1 4 d . . .
N1 N 0.4848(3) 0.31404(18) 0.66276(13) 0.0431(6) Uani 1 4 d . . .
N2 N 0.5067(4) 0.3252(2) 0.6140(2) 0.0691(10) Uani 1 4 d . . .
N3 N 0.5400(6) 0.3402(5) 0.5640(2) 0.130(2) Uani 1 4 d . . .
N4 N 0.1082(5) 0.3178(3) 0.48916(17) 0.0833(13) Uani 1 4 d . . .
C1 C 0.1638(3) 0.3677(2) 0.81977(15) 0.0398(7) Uani 1 4 d . . .
H11 H 0.2 0.3876 0.8601 0.052 Uiso 1 4 calc R . .
H12 H 0.0987 0.4093 0.8027 0.052 Uiso 1 4 calc R . .
C2 C 0.0861(4) 0.2857(2) 0.82844(15) 0.0432(7) Uani 1 4 d . . .
H21 H 0.0234 0.2938 0.8605 0.056 Uiso 1 4 calc R . .
H22 H 0.1517 0.2426 0.8427 0.056 Uiso 1 4 calc R . .
C3 C 0.0037(3) 0.2543(2) 0.76980(17) 0.0417(7) Uani 1 4 d . . .
H31 H -0.037 0.3022 0.7475 0.054 Uiso 1 4 calc R . .
H32 H -0.0709 0.2189 0.7816 0.054 Uiso 1 4 calc R . .
C4 C 0.2917(3) 0.1850(2) 0.61377(15) 0.0387(7) Uani 1 4 d . . .
C5 C 0.3662(4) 0.1111(2) 0.61780(18) 0.0491(8) Uani 1 4 d . . .
H5 H 0.4053 0.0935 0.6562 0.064 Uiso 1 4 calc R . .
C6 C 0.3840(4) 0.0626(3) 0.5659(2) 0.0607(10) Uani 1 4 d . . .
H6 H 0.4352 0.0133 0.5693 0.079 Uiso 1 4 calc R . .
C7 C 0.3242(5) 0.0887(3) 0.50863(19) 0.0649(11) Uani 1 4 d . . .
H7 H 0.3374 0.0575 0.4733 0.084 Uiso 1 4 calc R . .
C8 C 0.2462(5) 0.1599(3) 0.50434(17) 0.0612(10) Uani 1 4 d . . .
H8 H 0.2037 0.1758 0.4662 0.08 Uiso 1 4 calc R . .
C9 C 0.2289(4) 0.2095(2) 0.55632(15) 0.0474(8) Uani 1 4 d . . .
C10 C 0.1388(7) 0.2866(3) 0.5504(2) 0.0831(16) Uani 1 4 d . . .
H101 H 0.0525 0.2739 0.5679 0.108 Uiso 1 4 calc R . .
H102 H 0.1835 0.331 0.5753 0.108 Uiso 1 4 calc R . .
C11 C -0.0177(12) 0.3652(7) 0.4812(5) 0.204(6) Uani 1 4 d . . .
H111 H -0.0097 0.4147 0.5065 0.265 Uiso 1 4 calc R . .
H112 H -0.0927 0.3314 0.4932 0.265 Uiso 1 4 calc R . .
H113 H -0.0347 0.3811 0.4386 0.265 Uiso 1 4 calc R . .
C12 C 0.2236(11) 0.3692(5) 0.4736(4) 0.163(4) Uani 1 4 d . . .
H121 H 0.2212 0.4221 0.4948 0.212 Uiso 1 4 calc R . .
H122 H 0.2176 0.3787 0.4298 0.212 Uiso 1 4 calc R . .
H123 H 0.3083 0.3407 0.486 0.212 Uiso 1 4 calc R . .
C1B C 0.1513(3) 0.1020(2) 0.76438(14) 0.0365(6) Uani 1 4 d . . .
C2B C 0.2867(3) 0.0871(2) 0.78720(16) 0.0458(8) Uani 1 4 d . . .
H2B H 0.3567 0.1226 0.7763 0.06 Uiso 1 4 calc R . .
C3B C 0.3176(4) 0.0189(3) 0.82637(19) 0.0563(9) Uani 1 4 d . . .
H3B H 0.4084 0.0095 0.8416 0.073 Uiso 1 4 calc R . .
C4B C 0.2171(4) -0.0337(3) 0.84253(19) 0.0567(9) Uani 1 4 d . . .
H4B H 0.2389 -0.0789 0.8687 0.074 Uiso 1 4 calc R . .
C5B C 0.0810(4) -0.0199(2) 0.81976(18) 0.0543(9) Uani 1 4 d . . .
H5B H 0.012 -0.0561 0.8305 0.071 Uiso 1 4 calc R . .
C6B C 0.0486(4) 0.0476(2) 0.78122(17) 0.0458(8) Uani 1 4 d . . .
H6B H -0.0424 0.0568 0.7664 0.059 Uiso 1 4 calc R . .
C7B C -0.0196(4) 0.1578(2) 0.65789(15) 0.0449(8) Uani 1 4 d . . .
C8B C 0.0067(4) 0.0838(3) 0.62680(17) 0.0558(9) Uani 1 4 d . . .
H8B H 0.0845 0.0519 0.6385 0.073 Uiso 1 4 calc R . .
C9B C -0.0862(6) 0.0577(3) 0.57746(19) 0.0732(14) Uani 1 4 d . . .
H9B H -0.0699 0.0087 0.5558 0.095 Uiso 1 4 calc R . .
C10B C -0.2043(6) 0.1067(4) 0.5612(2) 0.0824(16) Uani 1 4 d . . .
H10B H -0.2659 0.0897 0.5286 0.107 Uiso 1 4 calc R . .
C11B C -0.2292(5) 0.1773(4) 0.5919(2) 0.0806(15) Uani 1 4 d . . .
H11B H -0.3082 0.2085 0.5811 0.105 Uiso 1 4 calc R . .
C12B C -0.1372(4) 0.2036(3) 0.6397(2) 0.0636(11) Uani 1 4 d . . .
H12B H -0.1544 0.2533 0.6603 0.083 Uiso 1 4 calc R . .
C1A C 0.3172(3) 0.4688(2) 0.74135(15) 0.0384(7) Uani 1 4 d . . .
C2A C 0.2968(4) 0.4857(3) 0.67880(17) 0.0496(8) Uani 1 4 d . . .
H2A H 0.279 0.4419 0.6509 0.064 Uiso 1 4 calc R . .
C3A C 0.3028(4) 0.5678(3) 0.6575(2) 0.0688(12) Uani 1 4 d . . .
H3A H 0.2872 0.5791 0.6154 0.089 Uiso 1 4 calc R . .
C4A C 0.3316(4) 0.6320(3) 0.6983(3) 0.0678(13) Uani 1 4 d . . .
H4A H 0.3376 0.6867 0.6838 0.088 Uiso 1 4 calc R . .
C5A C 0.3514(4) 0.6168(2) 0.7595(2) 0.0600(11) Uani 1 4 d . . .
H5A H 0.3705 0.6611 0.7869 0.078 Uiso 1 4 calc R . .
C6A C 0.3434(3) 0.5353(2) 0.78169(19) 0.0482(8) Uani 1 4 d . . .
H6A H 0.3558 0.5252 0.824 0.063 Uiso 1 4 calc R . .
C7A C 0.4619(3) 0.3494(2) 0.82212(14) 0.0387(7) Uani 1 4 d . . .
C8A C 0.4608(4) 0.3071(3) 0.87742(17) 0.0579(10) Uani 1 4 d . . .
H8A H 0.379 0.2842 0.8892 0.075 Uiso 1 4 calc R . .
C9A C 0.5823(5) 0.2982(4) 0.91604(19) 0.0762(14) Uani 1 4 d . . .
H9A H 0.5807 0.2709 0.9539 0.099 Uiso 1 4 calc R . .
C10A C 0.7031(5) 0.3297(3) 0.8979(2) 0.0713(13) Uani 1 4 d . . .
H10A H 0.7839 0.3232 0.9234 0.093 Uiso 1 4 calc R . .
C11A C 0.7063(4) 0.3706(3) 0.8427(2) 0.0628(11) Uani 1 4 d . . .
H11A H 0.7892 0.3918 0.8308 0.082 Uiso 1 4 calc R . .
C12A C 0.5862(4) 0.3808(2) 0.80419(18) 0.0504(8) Uani 1 4 d . . .
H12A H 0.5888 0.4086 0.7666 0.065 Uiso 1 4 calc R . .

loop_
_atom_site_aniso_label
_atom_site_aniso_U_11
_atom_site_aniso_U_22
_atom_site_aniso_U_33
_atom_site_aniso_U_23
_atom_site_aniso_U_13
_atom_site_aniso_U_12
Pd 0.03496(15) 0.03286(15) 0.03204(14) -0.00535(8) 0.00542(9) -0.00536(9)
P1 0.0350(4) 0.0320(4) 0.0323(4) -0.0044(3) 0.0030(3) -0.0024(3)
P2 0.0324(4) 0.0346(4) 0.0369(4) -0.0014(3) 0.0016(3) -0.0051(3)
N1 0.0471(16) 0.0451(16) 0.0387(15) -0.0126(12) 0.0136(12) -0.0168(12)
N2 0.057(2) 0.063(2) 0.090(3) -0.012(2) 0.016(2) -0.0130(17)
N3 0.131(5) 0.181(7) 0.084(3) 0.017(4) 0.043(3) -0.049(4)
N4 0.128(4) 0.067(3) 0.052(2) 0.0146(18) -0.013(2) 0.010(2)
C1 0.0415(17) 0.0394(17) 0.0394(16) -0.0049(13) 0.0091(13) 0.0010(13)
C2 0.0450(18) 0.0465(18) 0.0399(17) -0.0008(14) 0.0142(14) -0.0004(15)
C3 0.0325(16) 0.0426(18) 0.0505(19) -0.0011(14) 0.0064(14) -0.0006(13)
C4 0.0403(16) 0.0371(16) 0.0393(16) -0.0079(13) 0.0079(13) -0.0058(13)
C5 0.0455(19) 0.0466(19) 0.055(2) -0.0063(16) 0.0023(16) 0.0024(15)
C6 0.067(3) 0.044(2) 0.073(3) -0.0161(19) 0.019(2) 0.0049(18)
C7 0.088(3) 0.056(2) 0.054(2) -0.0238(19) 0.024(2) -0.010(2)
C8 0.087(3) 0.059(2) 0.0374(18) -0.0067(17) 0.0079(18) -0.004(2)
C9 0.061(2) 0.0457(18) 0.0363(17) -0.0016(14) 0.0081(15) 0.0007(17)
C10 0.126(5) 0.078(3) 0.046(2) 0.013(2) 0.007(3) 0.044(3)
C11 0.237(13) 0.185(10) 0.173(9) 0.036(8) -0.073(8) 0.098(9)
C12 0.247(12) 0.109(6) 0.139(7) 0.040(5) 0.056(7) -0.025(7)
C1B 0.0337(15) 0.0375(16) 0.0379(15) -0.0026(12) 0.0009(12) -0.0023(12)
C2B 0.0353(16) 0.051(2) 0.0512(19) 0.0010(16) 0.0056(14) 0.0008(15)
C3B 0.0403(19) 0.063(2) 0.064(2) 0.0026(19) -0.0034(17) 0.0131(17)
C4B 0.063(2) 0.048(2) 0.059(2) 0.0090(17) 0.0009(18) 0.0112(18)
C5B 0.053(2) 0.044(2) 0.065(2) 0.0091(17) 0.0036(18) -0.0083(16)
C6B 0.0378(17) 0.0432(18) 0.055(2) 0.0073(15) -0.0031(14) -0.0054(14)
C7B 0.0444(18) 0.0501(19) 0.0392(17) 0.0050(14) -0.0032(14) -0.0152(15)
C8B 0.063(2) 0.057(2) 0.0464(19) -0.0023(17) -0.0008(17) -0.0209(19)
C9B 0.099(4) 0.070(3) 0.050(2) -0.008(2) 0.006(2) -0.038(3)
C10B 0.086(3) 0.098(4) 0.058(3) 0.018(3) -0.028(2) -0.030(3)
C11B 0.079(3) 0.081(3) 0.075(3) 0.013(3) -0.033(3) -0.008(3)
C12B 0.060(2) 0.065(3) 0.062(2) 0.009(2) -0.0129(19) -0.004(2)
C1A 0.0316(15) 0.0373(16) 0.0459(17) 0.0019(13) 0.0018(13) 0.0000(12)
C2A 0.046(2) 0.052(2) 0.051(2) 0.0065(16) 0.0025(16) 0.0040(15)
C3A 0.056(2) 0.074(3) 0.077(3) 0.033(2) 0.011(2) 0.012(2)
C4A 0.045(2) 0.041(2) 0.118(4) 0.022(2) 0.015(2) 0.0053(17)
C5A 0.041(2) 0.0373(19) 0.102(3) -0.003(2) 0.007(2) -0.0007(15)
C6A 0.0408(18) 0.0371(17) 0.066(2) -0.0058(16) -0.0015(16) -0.0027(14)
C7A 0.0397(17) 0.0364(16) 0.0395(16) -0.0101(13) -0.0008(13) 0.0054(13)
C8A 0.058(2) 0.077(3) 0.0387(19) 0.0044(18) 0.0018(16) 0.008(2)
C9A 0.089(4) 0.097(4) 0.040(2) -0.003(2) -0.012(2) 0.025(3)
C10A 0.058(3) 0.086(3) 0.066(3) -0.025(2) -0.021(2) 0.020(2)
C11A 0.044(2) 0.062(3) 0.080(3) -0.017(2) -0.0076(19) 0.0055(18)
C12A 0.0446(19) 0.0448(19) 0.061(2) -0.0025(16) -0.0014(16) 0.0012(15)

loop_
_geom_bond_atom_site_label_1
_geom_bond_atom_site_label_2
_geom_bond_distance
_geom_bond_site_symmetry_2
_geom_bond_publ_flag
Pd C4 2.044(3) . ?
Pd N1 2.161(3) . ?
Pd P2 2.2380(8) . ?
Pd P1 2.3461(8) . ?
P1 C1A 1.824(3) . ?
P1 C7A 1.826(3) . ?
P1 C1 1.837(3) . ?
P2 C7B 1.816(3) . ?
P2 C1B 1.821(3) . ?
P2 C3 1.831(3) . ?
N1 N2 1.111(5) . ?
N2 N3 1.181(6) . ?
N4 C10 1.427(5) . ?
N4 C11 1.437(10) . ?
N4 C12 1.451(9) . ?
C1 C2 1.528(5) . ?
C2 C3 1.531(5) . ?
C4 C5 1.380(5) . ?
C4 C9 1.399(5) . ?
C5 C6 1.387(5) . ?
C6 C7 1.391(6) . ?
C7 C8 1.364(6) . ?
C8 C9 1.398(5) . ?
C9 C10 1.507(6) . ?
C1B C2B 1.390(4) . ?
C1B C6B 1.393(4) . ?
C2B C3B 1.395(5) . ?
C3B C4B 1.356(6) . ?
C4B C5B 1.394(6) . ?
C5B C6B 1.381(5) . ?
C7B C12B 1.387(6) . ?
C7B C8B 1.392(5) . ?
C8B C9B 1.406(6) . ?
C9B C10B 1.411(8) . ?
C10B C11B 1.338(8) . ?
C11B C12B 1.379(6) . ?
C1A C2A 1.381(5) . ?
C1A C6A 1.383(5) . ?
C2A C3A 1.389(6) . ?
C3A C4A 1.366(7) . ?
C4A C5A 1.346(7) . ?
C5A C6A 1.389(5) . ?
C7A C8A 1.376(5) . ?
C7A C12A 1.395(5) . ?
C8A C9A 1.400(6) . ?
C9A C10A 1.365(7) . ?
C10A C11A 1.367(7) . ?
C11A C12A 1.390(5) . ?
